data_4113258
loop_
_publ_author_name
'Tony K. M. Shing'
'Connie S. K. Kwong'
'Aries W. C. Cheung'
'Stanton H.-L. Kok'
'Zhifeng Yu'
'Jianmei Li'
'Christopher H. K. Cheng'

_publ_section_title
;
 Facile, Efficient, and Enantiospecific Syntheses of 1,1'-N-Linked
 Pseudodisaccharides as a New Class of Glycosidase Inhibitors
;
_journal_name_full 'Journal of the American Chemical Society'
_journal_page_first 15990
_journal_page_last 15992
_journal_paper_doi 10.1021/ja0470158
_journal_volume 126
_journal_year 2004
_chemical_formula_sum 'C13 H19 Cl O4'
_chemical_formula_weight 274.73
_chemical_name_systematic
; 
 ? 
;
_space_group_IT_number 4
_symmetry_cell_setting monoclinic
_symmetry_space_group_name_Hall 'P 2yb'
_symmetry_space_group_name_H-M 'P 1 21 1'
_atom_sites_solution_hydrogens geom
_atom_sites_solution_primary direct
_atom_sites_solution_secondary difmap
_audit_creation_method SHELXL-97
_cell_angle_alpha 90.00
_cell_angle_beta 90.156(6)
_cell_angle_gamma 90.00
_cell_formula_units_Z 2
_cell_length_a 5.5129(15)
_cell_length_b 9.654(3)
_cell_length_c 13.000(4)
_cell_measurement_temperature 293(2)
_cell_volume 691.9(4)
_computing_cell_refinement 'BRUKER SMART CCD DIFFRACTOMETER'
_computing_data_collection 'BRUKER SMART CCD DIFFRACTOMETER'
_computing_data_reduction 'BRUKER SMART CCD DIFFRACTOMETER'
_computing_molecular_graphics 'SIEMENS SHELXTL'
_computing_publication_material 'SIEMENS SHELXTL'
_computing_structure_refinement 'SHELXL-97 (Sheldrick, 1997)'
_computing_structure_solution 'SHELXS-97 (Sheldrick, 1990)'
_diffrn_ambient_temperature 293(2)
_diffrn_measured_fraction_theta_full 0.989
_diffrn_measured_fraction_theta_max 0.989
_diffrn_measurement_device_type 'BRUKER SMART CCD DIFFRACTOMETER'
_diffrn_measurement_method 'OMEGA SCAN'
_diffrn_radiation_monochromator graphite
_diffrn_radiation_source 'fine-focus sealed tube'
_diffrn_radiation_type MoK\a
_diffrn_radiation_wavelength 0.71073
_diffrn_reflns_av_R_equivalents 0.0334
_diffrn_reflns_av_sigmaI/netI 0.0692
_diffrn_reflns_limit_h_max 6
_diffrn_reflns_limit_h_min -7
_diffrn_reflns_limit_k_max 12
_diffrn_reflns_limit_k_min -12
_diffrn_reflns_limit_l_max 17
_diffrn_reflns_limit_l_min -11
_diffrn_reflns_number 4746
_diffrn_reflns_theta_full 28.04
_diffrn_reflns_theta_max 28.04
_diffrn_reflns_theta_min 1.57
_exptl_absorpt_coefficient_mu 0.280
_exptl_absorpt_correction_T_max 0.9861
_exptl_absorpt_correction_T_min 0.9461
_exptl_absorpt_correction_type SADABS
_exptl_crystal_colour COLOURLESS
_exptl_crystal_density_diffrn 1.319
_exptl_crystal_description BLOCK
_exptl_crystal_F_000 292
_exptl_crystal_size_max 0.20
_exptl_crystal_size_mid 0.10
_exptl_crystal_size_min 0.05
_refine_diff_density_max 0.259
_refine_diff_density_min -0.186
_refine_diff_density_rms 0.054
_refine_ls_abs_structure_details 'Flack H D (1983), Acta Cryst. A39, 876-881'
_refine_ls_abs_structure_Flack 0.07(11)
_refine_ls_extinction_method none
_refine_ls_goodness_of_fit_ref 1.062
_refine_ls_hydrogen_treatment mixed
_refine_ls_matrix_type full
_refine_ls_number_parameters 163
_refine_ls_number_reflns 3201
_refine_ls_number_restraints 1
_refine_ls_restrained_S_all 1.062
_refine_ls_R_factor_all 0.1098
_refine_ls_R_factor_gt 0.0587
_refine_ls_shift/su_max 0.001
_refine_ls_shift/su_mean 0.000
_refine_ls_structure_factor_coef Fsqd
_refine_ls_weighting_details 'calc w=1/[\s^2^(Fo^2^)+(0.0605P)^2^+0.0000P] where P=(Fo^2^+2Fc^2^)/3'
_refine_ls_weighting_scheme calc
_refine_ls_wR_factor_gt 0.1164
_refine_ls_wR_factor_ref 0.1406
_reflns_number_gt 2038
_reflns_number_total 3201
_reflns_threshold_expression >2sigma(I)
_cod_data_source_file ja0470158si20040520_095721.cif
_cod_data_source_block ck32
_cod_original_cell_volume 691.9(3)
_cod_database_code 4113258

loop_
_symmetry_equiv_pos_as_xyz
'x, y, z'
'-x, y+1/2, -z'

loop_
_atom_site_label
_atom_site_type_symbol
_atom_site_fract_x
_atom_site_fract_y
_atom_site_fract_z
_atom_site_U_iso_or_equiv
_atom_site_adp_type
_atom_site_occupancy
_atom_site_symmetry_multiplicity
_atom_site_calc_flag
_atom_site_refinement_flags
Cl1 Cl 0.7723(2) 0.56791(12) 0.21930(8) 0.0678(4) Uani 1 1 d .
O1 O 0.4811(5) 0.4637(3) 0.4199(2) 0.0556(8) Uani 1 1 d .
O2 O 0.1518(4) 0.3283(3) 0.40143(18) 0.0419(6) Uani 1 1 d .
O3 O 0.2428(4) 0.0575(3) 0.25087(16) 0.0400(6) Uani 1 1 d .
O4 O 0.3051(4) 0.0230(3) 0.07680(18) 0.0472(7) Uani 1 1 d .
C1 C 0.5064(6) 0.4600(4) 0.2345(3) 0.0404(9) Uani 1 1 d .
H1A H 0.3644 0.5207 0.2393 0.049 Uiso 1 1 calc R
C2 C 0.5252(6) 0.3791(4) 0.3331(2) 0.0352(8) Uani 1 1 d .
H2A H 0.6881 0.3391 0.3387 0.042 Uiso 1 1 calc R
C3 C 0.3366(6) 0.2633(4) 0.3429(3) 0.0336(8) Uani 1 1 d .
H3A H 0.4063 0.1870 0.3831 0.040 Uiso 1 1 calc R
C4 C 0.2277(6) 0.2056(4) 0.2444(3) 0.0372(8) Uani 1 1 d .
H4A H 0.0560 0.2316 0.2419 0.045 Uiso 1 1 calc R
C5 C 0.3463(7) 0.2546(4) 0.1465(3) 0.0406(9) Uani 1 1 d .
C6 C 0.4748(7) 0.3696(4) 0.1430(3) 0.0483(10) Uani 1 1 d .
H6A H 0.5479 0.3950 0.0814 0.058 Uiso 1 1 calc R
C7 C 0.2686(6) 0.4192(4) 0.4712(3) 0.0406(9) Uani 1 1 d .
C8 C 0.1065(8) 0.5389(6) 0.4915(4) 0.0817(17) Uani 1 1 d .
H8A H 0.0674 0.5839 0.4277 0.123 Uiso 1 1 calc R
H8B H 0.1871 0.6032 0.5363 0.123 Uiso 1 1 calc R
H8C H -0.0399 0.5068 0.5235 0.123 Uiso 1 1 calc R
C9 C 0.3432(11) 0.3442(6) 0.5688(3) 0.0824(16) Uani 1 1 d .
H9A H 0.4471 0.2679 0.5517 0.124 Uiso 1 1 calc R
H9B H 0.2013 0.3102 0.6032 0.124 Uiso 1 1 calc R
H9C H 0.4283 0.4071 0.6133 0.124 Uiso 1 1 calc R
C10 C 0.2922(10) 0.1669(5) 0.0543(3) 0.0585(12) Uani 1 1 d .
H10A H 0.1310 0.1888 0.0290 0.070 Uiso 1 1 calc R
H10B H 0.4071 0.1886 0.0003 0.070 Uiso 1 1 calc R
C11 C 0.1645(7) -0.0173(4) 0.1628(3) 0.0441(10) Uani 1 1 d .
C12 C -0.1059(7) 0.0007(6) 0.1430(4) 0.0793(17) Uani 1 1 d .
H12A H -0.1404 0.0966 0.1301 0.119 Uiso 1 1 calc R
H12B H -0.1952 -0.0298 0.2021 0.119 Uiso 1 1 calc R
H12C H -0.1526 -0.0533 0.0842 0.119 Uiso 1 1 calc R
C13 C 0.2286(9) -0.1663(5) 0.1826(4) 0.0647(12) Uani 1 1 d .
H13A H 0.3995 -0.1738 0.1958 0.097 Uiso 1 1 calc R
H13B H 0.1871 -0.2210 0.1234 0.097 Uiso 1 1 calc R
H13C H 0.1402 -0.1993 0.2412 0.097 Uiso 1 1 calc R

loop_
_atom_site_aniso_label
_atom_site_aniso_U_11
_atom_site_aniso_U_22
_atom_site_aniso_U_33
_atom_site_aniso_U_23
_atom_site_aniso_U_13
_atom_site_aniso_U_12
Cl1 0.0750(7) 0.0672(8) 0.0612(6) 0.0061(6) 0.0015(5) -0.0346(6)
O1 0.0608(16) 0.0586(19) 0.0475(16) -0.0232(13) 0.0161(13) -0.0296(14)
O2 0.0367(13) 0.0492(16) 0.0399(13) -0.0152(12) 0.0102(11) -0.0114(11)
O3 0.0474(13) 0.0326(15) 0.0401(13) -0.0071(12) 0.0035(11) -0.0101(12)
O4 0.0603(17) 0.0415(16) 0.0399(15) -0.0126(11) 0.0066(13) -0.0067(12)
C1 0.0381(19) 0.039(2) 0.044(2) -0.0037(16) -0.0032(16) 0.0013(16)
C2 0.0269(17) 0.039(2) 0.039(2) -0.0066(16) 0.0011(14) -0.0005(14)
C3 0.0367(18) 0.0293(18) 0.0347(18) -0.0026(14) -0.0020(15) 0.0047(15)
C4 0.0337(19) 0.035(2) 0.042(2) -0.0059(17) -0.0006(16) 0.0062(15)
C5 0.053(2) 0.033(2) 0.036(2) -0.0001(16) -0.0038(17) 0.0021(18)
C6 0.062(2) 0.049(3) 0.034(2) 0.0068(18) 0.0028(18) -0.001(2)
C7 0.042(2) 0.039(2) 0.041(2) -0.0076(17) 0.0029(17) -0.0021(17)
C8 0.059(3) 0.087(4) 0.099(4) -0.054(3) -0.003(3) 0.017(3)
C9 0.143(5) 0.062(3) 0.042(2) -0.002(2) -0.009(3) -0.015(3)
C10 0.090(3) 0.053(3) 0.033(2) -0.0044(19) -0.005(2) -0.009(2)
C11 0.042(2) 0.047(3) 0.042(2) -0.0123(18) 0.0058(18) -0.0109(18)
C12 0.043(2) 0.100(4) 0.096(4) -0.053(3) -0.003(2) -0.013(2)
C13 0.077(3) 0.045(3) 0.072(3) -0.007(2) -0.003(2) -0.017(2)

loop_
_atom_type_symbol
_atom_type_description
_atom_type_scat_dispersion_real
_atom_type_scat_dispersion_imag
_atom_type_scat_source
C C 0.0033 0.0016 'International Tables Vol C Tables 4.2.6.8 and 6.1.1.4'
H H 0.0000 0.0000 'International Tables Vol C Tables 4.2.6.8 and 6.1.1.4'
O O 0.0106 0.0060 'International Tables Vol C Tables 4.2.6.8 and 6.1.1.4'
Cl Cl 0.1484 0.1585 'International Tables Vol C Tables 4.2.6.8 and 6.1.1.4'

loop_
_geom_angle_atom_site_label_1
_geom_angle_atom_site_label_2
_geom_angle_atom_site_label_3
_geom_angle
C2 O1 C7 110.2(3)
C7 O2 C3 107.0(2)
C11 O3 C4 116.2(3)
C11 O4 C10 113.8(3)
C6 C1 C2 112.7(3)
C6 C1 Cl1 110.1(3)
C2 C1 Cl1 109.8(2)
O1 C2 C1 111.6(3)
O1 C2 C3 103.7(3)
C1 C2 C3 113.9(3)
O2 C3 C4 109.4(3)
O2 C3 C2 102.1(3)
C4 C3 C2 117.6(3)
O3 C4 C5 109.7(3)
O3 C4 C3 107.0(3)
C5 C4 C3 115.2(3)
C6 C5 C10 123.7(4)
C6 C5 C4 121.8(3)
C10 C5 C4 114.4(3)
C5 C6 C1 121.9(3)
O2 C7 O1 105.1(3)
O2 C7 C8 108.9(3)
O1 C7 C8 110.3(4)
O2 C7 C9 111.2(3)
O1 C7 C9 108.4(3)
C8 C7 C9 112.6(4)
O4 C10 C5 112.2(3)
O4 C11 O3 109.3(3)
O4 C11 C13 105.6(3)
O3 C11 C13 106.1(3)
O4 C11 C12 111.9(3)
O3 C11 C12 112.0(3)
C13 C11 C12 111.6(4)

loop_
_geom_bond_atom_site_label_1
_geom_bond_atom_site_label_2
_geom_bond_distance
Cl1 C1 1.810(4)
O1 C2 1.414(4)
O1 C7 1.417(4)
O2 C7 1.415(4)
O2 C3 1.420(4)
O3 C11 1.420(4)
O3 C4 1.435(4)
O4 C11 1.417(4)
O4 C10 1.421(5)
C1 C6 1.485(5)
C1 C2 1.504(5)
C2 C3 1.532(5)
C3 C4 1.519(5)
C4 C5 1.508(5)
C5 C6 1.318(5)
C5 C10 1.497(5)
C7 C8 1.484(6)
C7 C9 1.516(5)
C11 C13 1.503(6)
C11 C12 1.522(6)
